data_7715246
loop_
_publ_author_name
'Franke, Maurice'
'Klingsiek, Maximilian J.'
'Buth, Julian'
'Lamm, Jan-Hendrik'
'Neumann, Beate'
'Stammler, Hans-Georg'
'Mitzel, Norbert W.'

_publ_section_title
;
 Hexadentate poly-Lewis acids based on the bowl-shaped
 tribenzotriquinacene.
;
_journal_issue 18
_journal_name_full 'Dalton transactions (Cambridge, England : 2003)'
_journal_page_first 7751
_journal_page_last 7762
_journal_paper_doi 10.1039/d4dt00379a
_journal_volume 53
_journal_year 2024
_chemical_formula_moiety '2(C31 H28 Br6), 1.5(C7 H8)'
_chemical_formula_sum 'C72.5 H68 Br12'
_chemical_formula_weight 1898.19
_space_group_crystal_system monoclinic
_space_group_IT_number 14
_space_group_name_Hall '-P 2yn'
_space_group_name_H-M_alt 'P 1 21/n 1'
_atom_sites_solution_hydrogens geom
_atom_sites_solution_primary dual
_audit_creation_date 2023-12-11
_audit_creation_method
;
Olex2 1.5-alpha
(compiled 2023.11.24 svn.r209d9fb2 for OlexSys, GUI svn.r6869)
;
_audit_update_record
;
2024-01-16 deposited with the CCDC.	2024-02-21 downloaded from the CCDC.
;
_cell_angle_alpha 90
_cell_angle_beta 113.226(2)
_cell_angle_gamma 90
_cell_formula_units_Z 4
_cell_length_a 19.0157(3)
_cell_length_b 20.0868(4)
_cell_length_c 19.9871(3)
_cell_measurement_reflns_used 23009
_cell_measurement_temperature 100.02(10)
_cell_measurement_theta_max 31.1900
_cell_measurement_theta_min 2.1420
_cell_volume 7015.6(2)
_computing_cell_refinement 'CrysAlisPro 1.171.40.82a (Rigaku OD, 2020)'
_computing_data_collection 'CrysAlisPro 1.171.40.82a (Rigaku OD, 2020)'
_computing_data_reduction 'CrysAlisPro 1.171.40.82a (Rigaku OD, 2020)'
_computing_molecular_graphics 'Olex2 1.5-alpha (Dolomanov et al., 2009)'
_computing_publication_material 'Olex2 1.5-alpha (Dolomanov et al., 2009)'
_computing_structure_refinement 'SHELXL 2018/3 (Sheldrick, 2015)'
_computing_structure_solution 'SHELXT 2018/2 (Sheldrick, 2018)'
_diffrn_ambient_environment N~2~
_diffrn_ambient_temperature 100.02(10)
_diffrn_detector 'CCD plate'
_diffrn_detector_area_resol_mean 8.0951
_diffrn_detector_type Eos
_diffrn_measured_fraction_theta_full 1.000
_diffrn_measured_fraction_theta_max 0.924
_diffrn_measurement_details
;
List of Runs (angles in degrees, time in seconds):

  # Type    Start    End  Width  t~exp~   \w     \q     \k     \f   Frames
#--------------------------------------------------------------------------
  1  \w      6.00  95.00   1.00   55.50    --   26.03  57.00 -30.00   89
  2  \w    -43.00  47.00   1.00   55.50    --   26.03 -57.00-180.00   90
  3  \w    -46.00  52.00   1.00   55.50    --   26.03 -38.00  60.00   98
  4  \w     -4.00  42.00   1.00   55.50    --   26.03  77.00 -60.00   46
  5  \w      6.00  95.00   1.00   55.50    --   26.03  57.00  60.00   89
  6  \w     -4.00  42.00   1.00   55.50    --   26.03  77.00-180.00   46
  7  \w     -4.00  42.00   1.00   55.50    --   26.03  77.00 -30.00   46
  8  \w    -15.00  68.00   1.00   55.50    --   26.03 -99.00  60.00   83
  9  \w    -46.00 -17.00   1.00   55.50    --   26.03 -38.00 -90.00   29
;
_diffrn_measurement_device 'four-circle diffractometer'
_diffrn_measurement_device_type 'SuperNova, Single source at offset/far, Eos'
_diffrn_measurement_method '\w scans'
_diffrn_orient_matrix_type 'CrysAlisPro convention (1999,Acta A55,543-557)'
_diffrn_orient_matrix_UB_11 0.0026525000
_diffrn_orient_matrix_UB_12 0.0349174000
_diffrn_orient_matrix_UB_13 0.0057553000
_diffrn_orient_matrix_UB_21 -0.0374696000
_diffrn_orient_matrix_UB_22 0.0003344000
_diffrn_orient_matrix_UB_23 -0.0004058000
_diffrn_orient_matrix_UB_31 0.0154045000
_diffrn_orient_matrix_UB_32 -0.0052582000
_diffrn_orient_matrix_UB_33 0.0381790000
_diffrn_radiation_monochromator mirror
_diffrn_radiation_probe x-ray
_diffrn_radiation_type 'Mo K\a'
_diffrn_radiation_wavelength 0.71073
_diffrn_reflns_av_R_equivalents 0.0485
_diffrn_reflns_av_unetI/netI 0.0461
_diffrn_reflns_Laue_measured_fraction_full 1.000
_diffrn_reflns_Laue_measured_fraction_max 0.924
_diffrn_reflns_limit_h_max 26
_diffrn_reflns_limit_h_min -28
_diffrn_reflns_limit_k_max 28
_diffrn_reflns_limit_k_min -28
_diffrn_reflns_limit_l_max 28
_diffrn_reflns_limit_l_min -29
_diffrn_reflns_number 105349
_diffrn_reflns_point_group_measured_fraction_full 1.000
_diffrn_reflns_point_group_measured_fraction_max 0.924
_diffrn_reflns_theta_full 25.242
_diffrn_reflns_theta_max 32.201
_diffrn_reflns_theta_min 1.502
_diffrn_source 'micro-focus sealed X-ray tube'
_diffrn_source_type 'SuperNova (Mo) X-ray Source'
_exptl_absorpt_coefficient_mu 6.892
_exptl_absorpt_correction_T_max 1.000
_exptl_absorpt_correction_T_min 0.638
_exptl_absorpt_correction_type gaussian
_exptl_absorpt_process_details
;
CrysAlisPro 1.171.40.82a (Rigaku Oxford Diffraction, 2020)
Numerical absorption correction based on gaussian integration over
a multifaceted crystal model
Empirical absorption correction using spherical harmonics,
implemented in SCALE3 ABSPACK scaling algorithm.
;
_exptl_crystal_colour 'clear colourless'
_exptl_crystal_colour_lustre clear
_exptl_crystal_colour_primary colourless
_exptl_crystal_density_diffrn 1.797
_exptl_crystal_description block
_exptl_crystal_F_000 3692
_exptl_crystal_size_max 0.22
_exptl_crystal_size_mid 0.077
_exptl_crystal_size_min 0.062
_refine_diff_density_max 1.467
_refine_diff_density_min -1.045
_refine_diff_density_rms 0.122
_refine_ls_extinction_method none
_refine_ls_goodness_of_fit_ref 1.015
_refine_ls_hydrogen_treatment constr
_refine_ls_matrix_type full
_refine_ls_number_parameters 801
_refine_ls_number_reflns 22899
_refine_ls_number_restraints 164
_refine_ls_restrained_S_all 1.020
_refine_ls_R_factor_all 0.0661
_refine_ls_R_factor_gt 0.0388
_refine_ls_shift/su_max 0.002
_refine_ls_shift/su_mean 0.000
_refine_ls_structure_factor_coef Fsqd
_refine_ls_weighting_details 'w=1/[\s^2^(Fo^2^)+(0.0281P)^2^+10.9976P] where P=(Fo^2^+2Fc^2^)/3'
_refine_ls_weighting_scheme calc
_refine_ls_wR_factor_gt 0.0733
_refine_ls_wR_factor_ref 0.0818
_reflns_Friedel_coverage 0.000
_reflns_number_gt 17003
_reflns_number_total 22899
_reflns_threshold_expression 'I > 2\s(I)'
_cod_data_source_file d4dt00379a2.cif
_cod_data_source_block 3
_cod_depositor_comments 'Adding full bibliography for 7715245--7715251.cif.'
_cod_original_formula_sum 'C72.50 H68 Br12'
_cod_database_code 7715246
_shelx_shelxl_version_number 2018/3
_chemical_oxdiff_formula 'C31 H28 Br6'
_shelx_space_group_comment
;
The symmetry employed for this shelxl refinement is uniquely defined
by the following loop, which should always be used as a source of
symmetry information in preference to the above space-group names.
They are only intended as comments.
;
_reflns_odcompleteness_completeness 99.98
_reflns_odcompleteness_iscentric 1
_reflns_odcompleteness_theta 30.01
_olex2_refinement_description
;
1. Fixed Uiso
 At 1.2 times of:
  All C(H) groups, All C(H,H) groups
 At 1.5 times of:
  All C(H,H,H) groups
2. Restrained distances
 C75-C74 \\sim C74-C73 \\sim C73-C72 \\sim C72-C71 \\sim C71-C70 \\sim C70-C75
 with sigma of 0.02
 C75-C71 \\sim C75-C73 \\sim C70-C72 \\sim C74-C70 \\sim C73-C71 \\sim C74-C72
 with sigma of 0.04
 C76-C70 \\sim C76-C74
 with sigma of 0.04
3. Restrained planarity
 C70, C71, C72, C73, C74, C75, C76
 with sigma of 0.1
4. Uiso/Uaniso restraints and constraints
C70 \\sim C71 \\sim C72 \\sim C73 \\sim C74 \\sim C75 \\sim C76: within 2A with
sigma of 0.04 and sigma for terminal atoms of 0.08 within 2A
Uanis(C73) \\sim Ueq, Uanis(C70) \\sim Ueq, Uanis(C71) \\sim Ueq, Uanis(C75)
\\sim Ueq, Uanis(C72) \\sim Ueq, Uanis(C74) \\sim Ueq, Uanis(C76) \\sim Ueq:
with sigma of 0.01 and sigma for terminal atoms of 0.02
5. Rigid body (RIGU) restrains
 C70, C71, C72, C73, C74, C75, C76
 with sigma for 1-2 distances of 0.004 and sigma for 1-3 distances of 0.004
6. Others
 Fixed Sof: C70(0.5) H70(0.5) C71(0.5) H71(0.5) C72(0.5) H72(0.5) C73(0.5)
 H73(0.5) C74(0.5) H74(0.5) C75(0.5) C76(0.5) H76A(0.5) H76B(0.5) H76C(0.5)
7.a Ternary CH refined with riding coordinates:
 C1(H1), C32(H32)
7.b Secondary CH2 refined with riding coordinates:
 C23(H23A,H23B), C24(H24A,H24B), C26(H26A,H26B), C27(H27A,H27B), C29(H29A,
 H29B), C30(H30A,H30B), C54(H54A,H54B), C55(H55A,H55B), C57(H57A,H57B),
 C58(H58A,H58B), C60(H60A,H60B), C61(H61A,H61B)
7.c Aromatic/amide H refined with riding coordinates:
 C4(H4), C7(H7), C11(H11), C14(H14), C18(H18), C21(H21), C35(H35), C38(H38),
 C42(H42), C45(H45), C49(H49), C52(H52), C63(H63), C64(H64), C65(H65), C66(H66),
  C67(H67), C70(H70), C71(H71), C72(H72), C73(H73), C74(H74)
7.d Idealised Me refined as rotating group:
 C25(H25A,H25B,H25C), C28(H28A,H28B,H28C), C31(H31A,H31B,H31C), C56(H56A,H56B,
 H56C), C59(H59A,H59B,H59C), C62(H62A,H62B,H62C), C69(H69A,H69B,H69C), C76(H76A,
 H76B,H76C)
;
_olex2_date_sample_data_collection 2021-02-11
_olex2_submission_special_instructions 'No special instructions were received'
_oxdiff_exptl_absorpt_empirical_details
;
Empirical correction (ABSPACK) includes:
- Absorption correction using spherical harmonics
- Frame scaling
;
_oxdiff_exptl_absorpt_empirical_full_max 1.444
_oxdiff_exptl_absorpt_empirical_full_min 0.875

loop_
_space_group_symop_operation_xyz
'x, y, z'
'-x+1/2, y+1/2, -z+1/2'
'-x, -y, -z'
'x-1/2, -y-1/2, z-1/2'

loop_
_atom_site_label
_atom_site_type_symbol
_atom_site_fract_x
_atom_site_fract_y
_atom_site_fract_z
_atom_site_U_iso_or_equiv
_atom_site_adp_type
_atom_site_occupancy
_atom_site_site_symmetry_order
_atom_site_calc_flag
_atom_site_refinement_flags_posn
_atom_site_refinement_flags_adp
_atom_site_refinement_flags_occupancy
_atom_site_disorder_assembly
_atom_site_disorder_group
Br1 Br 0.60393(2) 0.17559(2) 0.92866(2) 0.02604(7) Uani 1 1 d . . . . .
Br2 Br 0.44071(2) 0.08639(2) 0.87611(2) 0.02699(7) Uani 1 1 d . . . . .
Br3 Br 0.19651(2) 0.08257(2) 0.50596(2) 0.02599(7) Uani 1 1 d . . . . .
Br4 Br 0.23683(2) 0.17452(2) 0.38473(2) 0.02279(6) Uani 1 1 d . . . . .
Br5 Br 0.59406(2) 0.36118(2) 0.52309(2) 0.02622(7) Uani 1 1 d . . . . .
Br6 Br 0.70003(2) 0.36650(2) 0.70181(2) 0.02116(6) Uani 1 1 d . . . . .
C1 C 0.34728(14) 0.35812(14) 0.67874(13) 0.0129(5) Uani 1 1 d . . . . .
H1 H 0.316920 0.396742 0.684437 0.015 Uiso 1 1 calc R U . . .
C2 C 0.43199(13) 0.36208(14) 0.73613(13) 0.0125(5) Uani 1 1 d . . . . .
C3 C 0.44350(14) 0.29604(14) 0.77645(13) 0.0130(5) Uani 1 1 d . . . . .
C4 C 0.51075(14) 0.27166(15) 0.83025(13) 0.0162(5) Uani 1 1 d . . . . .
H4 H 0.555997 0.297884 0.847141 0.019 Uiso 1 1 calc R U . . .
C5 C 0.51079(15) 0.20854(16) 0.85886(14) 0.0181(6) Uani 1 1 d . . . . .
C6 C 0.44399(15) 0.17096(14) 0.83536(15) 0.0170(5) Uani 1 1 d . . . . .
C7 C 0.37686(15) 0.19506(15) 0.78121(14) 0.0158(5) Uani 1 1 d . . . . .
H7 H 0.331390 0.169144 0.764878 0.019 Uiso 1 1 calc R U . . .
C8 C 0.37740(14) 0.25731(14) 0.75159(13) 0.0137(5) Uani 1 1 d . . . . .
C9 C 0.31181(14) 0.29091(14) 0.69036(13) 0.0133(5) Uani 1 1 d . . . . .
C10 C 0.29266(14) 0.25435(15) 0.61895(13) 0.0146(5) Uani 1 1 d . . . . .
C11 C 0.25825(15) 0.19229(15) 0.59995(14) 0.0172(5) Uani 1 1 d . . . . .
H11 H 0.245827 0.166985 0.633944 0.021 Uiso 1 1 calc R U . . .
C12 C 0.24226(15) 0.16781(15) 0.53041(14) 0.0180(6) Uani 1 1 d . . . . .
C13 C 0.25972(14) 0.20537(16) 0.48048(14) 0.0178(6) Uani 1 1 d . . . . .
C14 C 0.29444(14) 0.26721(15) 0.49969(13) 0.0168(5) Uani 1 1 d . . . . .
H14 H 0.306218 0.292805 0.465491 0.020 Uiso 1 1 calc R U . . .
C15 C 0.31177(13) 0.29121(15) 0.56973(13) 0.0144(5) Uani 1 1 d . . . . .
C16 C 0.34809(14) 0.35777(14) 0.60055(13) 0.0132(5) Uani 1 1 d . . . . .
C17 C 0.43315(14) 0.36078(14) 0.61548(13) 0.0139(5) Uani 1 1 d . . . . .
C18 C 0.46730(15) 0.36060(15) 0.56543(14) 0.0165(5) Uani 1 1 d . . . . .
H18 H 0.436733 0.358979 0.514688 0.020 Uiso 1 1 calc R U . . .
C19 C 0.54692(15) 0.36283(15) 0.59054(14) 0.0170(5) Uani 1 1 d . . . . .
C20 C 0.59156(14) 0.36604(15) 0.66512(15) 0.0167(5) Uani 1 1 d . . . . .
C21 C 0.55768(14) 0.36750(15) 0.71465(14) 0.0161(5) Uani 1 1 d . . . . .
H21 H 0.588126 0.370813 0.765315 0.019 Uiso 1 1 calc R U . . .
C22 C 0.47841(14) 0.36407(14) 0.68958(13) 0.0138(5) Uani 1 1 d . . . . .
C23 C 0.24088(14) 0.29812(15) 0.70890(14) 0.0161(5) Uani 1 1 d . . . . .
H23A H 0.224217 0.253212 0.716929 0.019 Uiso 1 1 calc R U . . .
H23B H 0.255592 0.323158 0.755099 0.019 Uiso 1 1 calc R U . . .
C24 C 0.17333(15) 0.33339(17) 0.65054(16) 0.0230(6) Uani 1 1 d . . . . .
H24A H 0.185650 0.381245 0.650205 0.028 Uiso 1 1 calc R U . . .
H24B H 0.165598 0.314740 0.602289 0.028 Uiso 1 1 calc R U . . .
C25 C 0.09919(16) 0.3264(2) 0.66245(18) 0.0310(8) Uani 1 1 d . . . . .
H25A H 0.057655 0.349060 0.623035 0.046 Uiso 1 1 calc R U . . .
H25B H 0.105709 0.346578 0.709179 0.046 Uiso 1 1 calc R U . . .
H25C H 0.086587 0.279146 0.662775 0.046 Uiso 1 1 calc R U . . .
C26 C 0.30218(15) 0.41487(15) 0.55094(14) 0.0174(5) Uani 1 1 d . . . . .
H26A H 0.300728 0.407235 0.501474 0.021 Uiso 1 1 calc R U . . .
H26B H 0.248862 0.412439 0.547494 0.021 Uiso 1 1 calc R U . . .
C27 C 0.33198(17) 0.48511(16) 0.57452(16) 0.0221(6) Uani 1 1 d . . . . .
H27A H 0.340834 0.491371 0.626362 0.026 Uiso 1 1 calc R U . . .
H27B H 0.381576 0.490838 0.569885 0.026 Uiso 1 1 calc R U . . .
C28 C 0.27606(19) 0.53752(17) 0.52888(18) 0.0293(7) Uani 1 1 d . . . . .
H28A H 0.266213 0.530766 0.477397 0.044 Uiso 1 1 calc R U . . .
H28B H 0.297947 0.581903 0.544075 0.044 Uiso 1 1 calc R U . . .
H28C H 0.227945 0.533725 0.535721 0.044 Uiso 1 1 calc R U . . .
C29 C 0.45111(15) 0.42226(15) 0.78814(14) 0.0161(5) Uani 1 1 d . . . . .
H29A H 0.505716 0.419446 0.821516 0.019 Uiso 1 1 calc R U . . .
H29B H 0.444523 0.463369 0.758964 0.019 Uiso 1 1 calc R U . . .
C30 C 0.40340(16) 0.42862(16) 0.83373(15) 0.0198(6) Uani 1 1 d . . . . .
H30A H 0.404052 0.385661 0.858249 0.024 Uiso 1 1 calc R U . . .
H30B H 0.349708 0.438509 0.801298 0.024 Uiso 1 1 calc R U . . .
C31 C 0.43328(18) 0.48340(17) 0.89097(16) 0.0266(7) Uani 1 1 d . . . . .
H31A H 0.434405 0.525739 0.867049 0.040 Uiso 1 1 calc R U . . .
H31B H 0.485093 0.472127 0.925361 0.040 Uiso 1 1 calc R U . . .
H31C H 0.399521 0.487497 0.917236 0.040 Uiso 1 1 calc R U . . .
Br7 Br 0.46852(2) 0.66153(2) 0.76140(2) 0.02988(8) Uani 1 1 d . . . . .
Br8 Br 0.29991(2) 0.58731(2) 0.73128(2) 0.02627(7) Uani 1 1 d . . . . .
Br9 Br 0.05608(2) 0.54408(2) 0.35482(2) 0.03000(7) Uani 1 1 d . . . . .
Br10 Br 0.08620(2) 0.62125(2) 0.21734(2) 0.02768(7) Uani 1 1 d . . . . .
Br11 Br 0.43541(2) 0.80768(2) 0.30818(2) 0.03045(8) Uani 1 1 d . . . . .
Br12 Br 0.55688(2) 0.81262(2) 0.48443(2) 0.03019(8) Uani 1 1 d . . . . .
C32 C 0.21689(14) 0.82865(14) 0.49186(13) 0.0120(5) Uani 1 1 d . . . . .
H32 H 0.190619 0.870477 0.496458 0.014 Uiso 1 1 calc R U . . .
C33 C 0.30356(14) 0.83061(14) 0.54414(13) 0.0135(5) Uani 1 1 d . . . . .
C34 C 0.31285(14) 0.77046(14) 0.59280(13) 0.0147(5) Uani 1 1 d . . . . .
C35 C 0.37937(15) 0.74781(16) 0.64860(14) 0.0192(6) Uani 1 1 d . . . . .
H35 H 0.426519 0.770276 0.659189 0.023 Uiso 1 1 calc R U . . .
C36 C 0.37644(15) 0.69244(16) 0.68853(14) 0.0198(6) Uani 1 1 d . . . . .
C37 C 0.30681(16) 0.66041(15) 0.67438(14) 0.0191(6) Uani 1 1 d . . . . .
C38 C 0.24039(15) 0.68213(14) 0.61804(14) 0.0161(5) Uani 1 1 d . . . . .
H38 H 0.193129 0.659993 0.607861 0.019 Uiso 1 1 calc R U . . .
C39 C 0.24411(14) 0.73669(15) 0.57683(13) 0.0153(5) Uani 1 1 d . . . . .
C40 C 0.17926(14) 0.76662(14) 0.51187(13) 0.0133(5) Uani 1 1 d . . . . .
C41 C 0.15703(14) 0.72273(14) 0.44460(13) 0.0141(5) Uani 1 1 d . . . . .
C42 C 0.12244(15) 0.66064(15) 0.43419(15) 0.0177(5) Uani 1 1 d . . . . .
H42 H 0.112589 0.639867 0.472321 0.021 Uiso 1 1 calc R U . . .
C43 C 0.10217(15) 0.62885(15) 0.36652(16) 0.0195(6) Uani 1 1 d . . . . .
C44 C 0.11549(15) 0.66044(15) 0.31090(15) 0.0184(6) Uani 1 1 d . . . . .
C45 C 0.15067(14) 0.72231(15) 0.32181(14) 0.0161(5) Uani 1 1 d . . . . .
H45 H 0.159953 0.743515 0.283591 0.019 Uiso 1 1 calc R U . . .
C46 C 0.17215(13) 0.75286(14) 0.38934(13) 0.0136(5) Uani 1 1 d . . . . .
C47 C 0.21114(14) 0.82001(14) 0.41185(13) 0.0124(5) Uani 1 1 d . . . . .
C48 C 0.29452(14) 0.81786(14) 0.42084(14) 0.0136(5) Uani 1 1 d . . . . .
C49 C 0.32117(15) 0.81308(14) 0.36580(15) 0.0163(5) Uani 1 1 d . . . . .
H49 H 0.286427 0.810075 0.316334 0.020 Uiso 1 1 calc R U . . .
C50 C 0.39961(16) 0.81276(15) 0.38424(16) 0.0197(6) Uani 1 1 d . . . . .
C51 C 0.45026(15) 0.81716(15) 0.45679(16) 0.0203(6) Uani 1 1 d . . . . .
C52 C 0.42300(15) 0.82311(15) 0.51170(15) 0.0180(5) Uani 1 1 d . . . . .
H52 H 0.457552 0.827028 0.561148 0.022 Uiso 1 1 calc R U . . .
C53 C 0.34451(14) 0.82323(14) 0.49311(14) 0.0133(5) Uani 1 1 d . . . . .
C54 C 0.32850(15) 0.89573(15) 0.58853(14) 0.0174(5) Uani 1 1 d . . . . .
H54A H 0.384161 0.893309 0.618307 0.021 Uiso 1 1 calc R U . . .
H54B H 0.319841 0.933289 0.554119 0.021 Uiso 1 1 calc R U . . .
C55 C 0.28753(17) 0.91096(17) 0.63880(16) 0.0245(6) Uani 1 1 d . . . . .
H55A H 0.291767 0.871856 0.670314 0.029 Uiso 1 1 calc R U . . .
H55B H 0.232533 0.918409 0.608920 0.029 Uiso 1 1 calc R U . . .
C56 C 0.3198(2) 0.97191(19) 0.68673(18) 0.0367(9) Uani 1 1 d . . . . .
H56A H 0.314479 1.011102 0.655901 0.055 Uiso 1 1 calc R U . . .
H56B H 0.374088 0.964584 0.717116 0.055 Uiso 1 1 calc R U . . .
H56C H 0.291705 0.979169 0.717959 0.055 Uiso 1 1 calc R U . . .
C57 C 0.10867(14) 0.78248(15) 0.52932(14) 0.0164(5) Uani 1 1 d . . . . .
H57A H 0.088451 0.740332 0.540343 0.020 Uiso 1 1 calc R U . . .
H57B H 0.125137 0.810612 0.573533 0.020 Uiso 1 1 calc R U . . .
C58 C 0.04459(15) 0.81797(16) 0.46811(15) 0.0205(6) Uani 1 1 d . . . . .
H58A H 0.033782 0.793716 0.421979 0.025 Uiso 1 1 calc R U . . .
H58B H 0.061936 0.863335 0.462575 0.025 Uiso 1 1 calc R U . . .
C59 C -0.02927(16) 0.82319(18) 0.48111(17) 0.0265(7) Uani 1 1 d . . . . .
H59A H -0.068505 0.845849 0.439762 0.040 Uiso 1 1 calc R U . . .
H59B H -0.019509 0.848616 0.525733 0.040 Uiso 1 1 calc R U . . .
H59C H -0.047129 0.778439 0.486151 0.040 Uiso 1 1 calc R U . . .
C60 C 0.16593(14) 0.87538(14) 0.35947(14) 0.0150(5) Uani 1 1 d . . . . .
H60A H 0.159157 0.862735 0.309427 0.018 Uiso 1 1 calc R U . . .
H60B H 0.114410 0.878100 0.360569 0.018 Uiso 1 1 calc R U . . .
C61 C 0.20240(17) 0.94382(15) 0.37589(17) 0.0237(6) Uani 1 1 d . . . . .
H61A H 0.213765 0.955280 0.427292 0.028 Uiso 1 1 calc R U . . .
H61B H 0.251417 0.942936 0.369455 0.028 Uiso 1 1 calc R U . . .
C62 C 0.1511(2) 0.99664(17) 0.32698(17) 0.0332(8) Uani 1 1 d . . . . .
H62A H 0.140002 0.985615 0.276043 0.050 Uiso 1 1 calc R U . . .
H62B H 0.176859 1.039921 0.338799 0.050 Uiso 1 1 calc R U . . .
H62C H 0.103159 0.998643 0.334344 0.050 Uiso 1 1 calc R U . . .
C63 C 0.3519(3) 0.4475(2) 0.3568(2) 0.0491(11) Uani 1 1 d . . . . .
H63 H 0.353671 0.494507 0.362191 0.059 Uiso 1 1 calc R U . . .
C64 C 0.4177(3) 0.4139(2) 0.3674(2) 0.0492(11) Uani 1 1 d . . . . .
H64 H 0.464402 0.437330 0.379192 0.059 Uiso 1 1 calc R U . . .
C65 C 0.4158(2) 0.3449(2) 0.36096(18) 0.0416(9) Uani 1 1 d . . . . .
H65 H 0.461347 0.321119 0.368011 0.050 Uiso 1 1 calc R U . . .
C66 C 0.3480(2) 0.3110(2) 0.34436(17) 0.0364(8) Uani 1 1 d . . . . .
H66 H 0.347253 0.263780 0.341264 0.044 Uiso 1 1 calc R U . . .
C67 C 0.2813(2) 0.3454(2) 0.33223(17) 0.0383(9) Uani 1 1 d . . . . .
H67 H 0.234596 0.321786 0.319834 0.046 Uiso 1 1 calc R U . . .
C68 C 0.2821(2) 0.4147(2) 0.33804(19) 0.0418(9) Uani 1 1 d . . . . .
C69 C 0.2119(3) 0.4517(3) 0.3238(3) 0.0609(13) Uani 1 1 d . . . . .
H69A H 0.224543 0.497391 0.341691 0.091 Uiso 1 1 calc R U . . .
H69B H 0.182808 0.430165 0.348725 0.091 Uiso 1 1 calc R U . . .
H69C H 0.181099 0.452495 0.271240 0.091 Uiso 1 1 calc R U . . .
C70 C 0.5515(5) 0.0041(6) 0.5609(7) 0.060(3) Uani 0.5 1 d D U P A -1
H70 H 0.594916 0.005815 0.605731 0.072 Uiso 0.5 1 calc R U P A -1
C71 C 0.5551(8) -0.0099(6) 0.4944(8) 0.084(4) Uani 0.5 1 d D U P A -1
H71 H 0.604754 -0.018735 0.495936 0.100 Uiso 0.5 1 calc R U P A -1
C72 C 0.4957(8) -0.0126(8) 0.4256(8) 0.092(4) Uani 0.5 1 d D U P A -1
H72 H 0.506648 -0.023091 0.384299 0.111 Uiso 0.5 1 calc R U P A -1
C73 C 0.4166(8) 0.0006(8) 0.4164(7) 0.088(4) Uani 0.5 1 d D U P A -1
H73 H 0.373562 0.000823 0.371228 0.106 Uiso 0.5 1 calc R U P A -1
C74 C 0.4140(6) 0.0125(6) 0.4833(6) 0.055(2) Uani 0.5 1 d D U P A -1
H74 H 0.364155 0.019876 0.482108 0.066 Uiso 0.5 1 calc R U P A -1
C75 C 0.4743(5) 0.0155(5) 0.5542(6) 0.0426(19) Uani 0.5 1 d D U P A -1
C76 C 0.4633(8) 0.0343(6) 0.6224(7) 0.091(4) Uani 0.5 1 d D U P A -1
H76A H 0.426016 0.070606 0.611608 0.137 Uiso 0.5 1 calc R U P A -1
H76B H 0.512309 0.048960 0.659658 0.137 Uiso 0.5 1 calc R U P A -1
H76C H 0.444588 -0.004323 0.640411 0.137 Uiso 0.5 1 calc R U P A -1

loop_
_atom_site_aniso_label
_atom_site_aniso_U_11
_atom_site_aniso_U_22
_atom_site_aniso_U_33
_atom_site_aniso_U_23
_atom_site_aniso_U_13
_atom_site_aniso_U_12
Br1 0.01658(12) 0.03082(18) 0.02409(14) 0.00654(13) 0.00092(11) 0.00593(12)
Br2 0.02552(14) 0.01857(16) 0.03419(16) 0.00737(13) 0.00888(12) 0.00423(12)
Br3 0.02961(15) 0.02194(16) 0.02651(14) -0.00846(12) 0.01118(12) -0.00743(13)
Br4 0.02019(13) 0.03175(18) 0.01445(12) -0.00913(12) 0.00470(10) -0.00508(12)
Br5 0.02226(13) 0.0417(2) 0.02034(13) 0.00295(13) 0.01445(11) 0.00114(13)
Br6 0.01169(11) 0.02945(17) 0.02307(13) 0.00399(12) 0.00761(10) 0.00126(11)
C1 0.0111(10) 0.0173(14) 0.0110(10) 0.0001(10) 0.0052(9) 0.0014(10)
C2 0.0104(10) 0.0165(14) 0.0110(10) -0.0021(10) 0.0046(9) -0.0017(10)
C3 0.0119(11) 0.0187(14) 0.0091(10) -0.0009(10) 0.0048(9) 0.0006(10)
C4 0.0132(11) 0.0222(15) 0.0125(11) -0.0006(10) 0.0042(9) -0.0006(11)
C5 0.0137(11) 0.0252(16) 0.0140(12) 0.0012(11) 0.0038(10) 0.0055(11)
C6 0.0182(12) 0.0140(14) 0.0198(12) 0.0011(11) 0.0087(10) 0.0035(11)
C7 0.0149(11) 0.0186(15) 0.0143(12) -0.0023(10) 0.0062(10) -0.0017(10)
C8 0.0106(10) 0.0196(15) 0.0107(11) -0.0031(10) 0.0041(9) 0.0004(10)
C9 0.0109(10) 0.0184(14) 0.0100(10) 0.0005(10) 0.0035(9) 0.0008(10)
C10 0.0109(10) 0.0198(15) 0.0119(11) -0.0018(10) 0.0034(9) 0.0017(10)
C11 0.0162(12) 0.0194(15) 0.0160(12) -0.0010(11) 0.0065(10) -0.0023(11)
C12 0.0130(11) 0.0211(16) 0.0174(12) -0.0058(11) 0.0034(10) -0.0017(11)
C13 0.0104(11) 0.0284(17) 0.0114(11) -0.0052(11) 0.0010(9) 0.0012(11)
C14 0.0112(11) 0.0272(16) 0.0109(11) -0.0002(11) 0.0032(9) 0.0019(11)
C15 0.0081(10) 0.0214(15) 0.0115(11) -0.0021(10) 0.0017(9) 0.0008(10)
C16 0.0111(10) 0.0186(14) 0.0101(10) -0.0004(10) 0.0043(9) -0.0007(10)
C17 0.0131(11) 0.0167(14) 0.0115(11) 0.0002(10) 0.0044(9) 0.0007(10)
C18 0.0145(11) 0.0219(15) 0.0121(11) -0.0009(10) 0.0043(9) -0.0007(11)
C19 0.0174(12) 0.0217(15) 0.0155(12) 0.0018(11) 0.0101(10) 0.0003(11)
C20 0.0122(11) 0.0187(15) 0.0200(12) 0.0020(11) 0.0073(10) 0.0005(10)
C21 0.0133(11) 0.0213(15) 0.0126(11) -0.0006(10) 0.0038(9) -0.0003(11)
C22 0.0136(11) 0.0161(14) 0.0119(11) 0.0001(10) 0.0052(9) 0.0008(10)
C23 0.0121(11) 0.0241(16) 0.0128(11) 0.0005(11) 0.0055(9) 0.0001(10)
C24 0.0133(12) 0.0332(19) 0.0224(13) 0.0059(13) 0.0069(11) 0.0032(12)
C25 0.0135(12) 0.047(2) 0.0317(16) 0.0001(15) 0.0085(12) 0.0031(14)
C26 0.0161(12) 0.0213(15) 0.0136(11) 0.0026(11) 0.0046(10) 0.0014(11)
C27 0.0238(14) 0.0206(16) 0.0223(14) 0.0025(12) 0.0096(11) 0.0018(12)
C28 0.0355(17) 0.0213(17) 0.0334(17) 0.0057(14) 0.0161(14) 0.0047(14)
C29 0.0153(11) 0.0185(15) 0.0131(11) -0.0011(10) 0.0041(9) -0.0012(11)
C30 0.0227(13) 0.0218(16) 0.0162(12) -0.0038(11) 0.0092(11) -0.0013(12)
C31 0.0343(16) 0.0265(18) 0.0188(13) -0.0063(12) 0.0102(12) 0.0024(14)
Br7 0.01974(13) 0.0424(2) 0.02060(14) 0.01039(13) 0.00055(11) 0.01039(13)
Br8 0.02991(15) 0.02532(17) 0.02428(14) 0.01268(12) 0.01141(12) 0.00936(13)
Br9 0.02882(15) 0.01711(16) 0.04082(18) -0.00643(13) 0.01025(14) -0.00768(13)
Br10 0.02672(14) 0.02834(18) 0.02291(14) -0.01303(13) 0.00434(12) -0.00343(13)
Br11 0.02868(15) 0.0403(2) 0.03198(16) 0.00302(14) 0.02224(13) 0.00497(14)
Br12 0.01336(12) 0.0371(2) 0.04109(18) 0.00546(15) 0.01181(12) 0.00350(12)
C32 0.0107(10) 0.0127(13) 0.0110(10) -0.0005(9) 0.0026(9) 0.0011(9)
C33 0.0105(10) 0.0145(14) 0.0122(11) -0.0010(10) 0.0009(9) 0.0001(10)
C34 0.0147(11) 0.0165(14) 0.0114(11) -0.0006(10) 0.0037(9) 0.0037(10)
C35 0.0137(12) 0.0261(17) 0.0157(12) -0.0010(11) 0.0036(10) 0.0010(11)
C36 0.0163(12) 0.0261(17) 0.0129(12) 0.0027(11) 0.0013(10) 0.0068(11)
C37 0.0234(13) 0.0191(15) 0.0152(12) 0.0052(11) 0.0079(11) 0.0075(12)
C38 0.0160(12) 0.0156(14) 0.0164(12) 0.0020(10) 0.0061(10) 0.0015(10)
C39 0.0132(11) 0.0190(15) 0.0124(11) 0.0010(10) 0.0035(9) 0.0037(10)
C40 0.0108(10) 0.0139(14) 0.0135(11) 0.0012(10) 0.0030(9) 0.0007(10)
C41 0.0107(10) 0.0151(14) 0.0139(11) 0.0008(10) 0.0022(9) 0.0026(10)
C42 0.0139(11) 0.0161(15) 0.0212(13) 0.0004(11) 0.0048(10) -0.0017(10)
C43 0.0133(11) 0.0136(15) 0.0289(14) -0.0020(11) 0.0053(11) -0.0026(10)
C44 0.0140(12) 0.0200(15) 0.0185(12) -0.0068(11) 0.0035(10) 0.0016(11)
C45 0.0125(11) 0.0182(15) 0.0160(12) -0.0024(10) 0.0039(9) 0.0008(10)
C46 0.0087(10) 0.0146(14) 0.0153(11) -0.0008(10) 0.0024(9) 0.0004(10)
C47 0.0104(10) 0.0160(14) 0.0098(10) -0.0013(9) 0.0029(9) -0.0005(10)
C48 0.0123(11) 0.0121(13) 0.0156(11) 0.0002(10) 0.0048(9) 0.0005(10)
C49 0.0167(12) 0.0149(14) 0.0173(12) 0.0004(10) 0.0066(10) 0.0010(10)
C50 0.0209(13) 0.0201(16) 0.0246(14) 0.0012(12) 0.0160(11) 0.0023(11)
C51 0.0131(11) 0.0194(16) 0.0296(15) 0.0022(12) 0.0098(11) 0.0009(11)
C52 0.0132(11) 0.0191(15) 0.0193(12) -0.0017(11) 0.0039(10) -0.0004(11)
C53 0.0115(11) 0.0120(13) 0.0162(11) -0.0004(10) 0.0053(9) -0.0004(10)
C54 0.0154(12) 0.0185(15) 0.0151(12) -0.0037(11) 0.0026(10) -0.0016(11)
C55 0.0259(14) 0.0285(18) 0.0194(13) -0.0071(12) 0.0090(11) 0.0009(13)
C56 0.0415(19) 0.035(2) 0.0263(16) -0.0159(15) 0.0055(14) 0.0058(16)
C57 0.0124(11) 0.0221(15) 0.0142(11) 0.0026(10) 0.0046(9) 0.0014(10)
C58 0.0133(12) 0.0273(17) 0.0211(13) 0.0077(12) 0.0070(10) 0.0040(11)
C59 0.0148(12) 0.039(2) 0.0262(15) 0.0045(14) 0.0086(11) 0.0046(13)
C60 0.0142(11) 0.0155(14) 0.0130(11) 0.0016(10) 0.0027(9) 0.0028(10)
C61 0.0252(14) 0.0147(15) 0.0267(15) 0.0026(12) 0.0055(12) 0.0012(12)
C62 0.048(2) 0.0173(17) 0.0227(15) 0.0025(13) 0.0011(14) 0.0061(15)
C63 0.065(3) 0.035(2) 0.035(2) 0.0116(17) 0.0076(19) -0.006(2)
C64 0.054(2) 0.050(3) 0.036(2) 0.0159(19) 0.0096(18) -0.007(2)
C65 0.054(2) 0.051(3) 0.0226(16) 0.0048(16) 0.0180(16) 0.000(2)
C66 0.055(2) 0.039(2) 0.0165(14) 0.0025(14) 0.0154(15) 0.0037(18)
C67 0.052(2) 0.045(2) 0.0133(13) 0.0022(14) 0.0076(14) -0.0030(19)
C68 0.056(2) 0.040(2) 0.0238(16) 0.0093(16) 0.0104(16) 0.010(2)
C69 0.061(3) 0.056(3) 0.064(3) 0.008(2) 0.022(2) 0.007(2)
C70 0.050(4) 0.033(5) 0.091(6) 0.023(5) 0.020(4) -0.010(4)
C71 0.094(7) 0.054(7) 0.108(7) 0.013(6) 0.044(6) -0.010(6)
C72 0.116(7) 0.073(8) 0.103(7) 0.009(6) 0.059(6) -0.009(7)
C73 0.110(7) 0.063(7) 0.094(6) 0.009(6) 0.043(6) -0.023(6)
C74 0.058(5) 0.033(5) 0.075(5) 0.015(4) 0.029(4) -0.014(4)
C75 0.033(4) 0.020(4) 0.062(4) 0.017(4) 0.005(3) -0.013(3)
C76 0.120(9) 0.063(7) 0.097(7) 0.010(6) 0.050(7) -0.018(7)

loop_
_atom_type_symbol
_atom_type_description
_atom_type_scat_dispersion_real
_atom_type_scat_dispersion_imag
_atom_type_scat_source
C C 0.0033 0.0016 'International Tables Vol C Tables 4.2.6.8 and 6.1.1.4'
H H 0.0000 0.0000 'International Tables Vol C Tables 4.2.6.8 and 6.1.1.4'
Br Br -0.2901 2.4595 'International Tables Vol C Tables 4.2.6.8 and 6.1.1.4'

loop_
_exptl_crystal_face_index_h
_exptl_crystal_face_index_k
_exptl_crystal_face_index_l
_exptl_crystal_face_perp_dist
0 0 1 0.0383
0 1 0 0.0311
0 -1 0 0.0311
23 6 -21 0.0748
-23 -6 21 0.0748
0 1 -2 0.0426
0 -1 2 0.0426
0 0 -1 0.0383

loop_
_geom_angle_atom_site_label_1
_geom_angle_atom_site_label_2
_geom_angle_atom_site_label_3
_geom_angle
_geom_angle_site_symmetry_1
_geom_angle_site_symmetry_3
_geom_angle_publ_flag
C2 C1 H1 110.5 . . ?
C2 C1 C16 108.55(19) . . ?
C9 C1 H1 110.5 . . ?
C9 C1 C2 108.3(2) . . ?
C9 C1 C16 108.5(2) . . ?
C16 C1 H1 110.5 . . ?
C3 C2 C1 103.6(2) . . ?
C3 C2 C29 112.3(2) . . ?
C22 C2 C1 103.37(19) . . ?
C22 C2 C3 110.6(2) . . ?
C22 C2 C29 110.7(2) . . ?
C29 C2 C1 115.7(2) . . ?
C4 C3 C2 127.6(2) . . ?
C8 C3 C2 112.1(2) . . ?
C8 C3 C4 120.2(3) . . ?
C3 C4 H4 120.4 . . ?
C5 C4 C3 119.2(2) . . ?
C5 C4 H4 120.4 . . ?
C4 C5 Br1 118.1(2) . . ?
C4 C5 C6 120.2(2) . . ?
C6 C5 Br1 121.6(2) . . ?
C5 C6 Br2 121.5(2) . . ?
C5 C6 C7 120.5(3) . . ?
C7 C6 Br2 118.0(2) . . ?
C6 C7 H7 120.5 . . ?
C8 C7 C6 119.1(2) . . ?
C8 C7 H7 120.5 . . ?
C3 C8 C9 112.2(2) . . ?
C7 C8 C3 120.6(2) . . ?
C7 C8 C9 127.1(2) . . ?
C8 C9 C1 103.8(2) . . ?
C8 C9 C23 111.5(2) . . ?
C10 C9 C1 103.6(2) . . ?
C10 C9 C8 111.1(2) . . ?
C10 C9 C23 111.3(2) . . ?
C23 C9 C1 115.1(2) . . ?
C11 C10 C9 127.2(2) . . ?
C11 C10 C15 120.7(2) . . ?
C15 C10 C9 112.1(2) . . ?
C10 C11 H11 120.5 . . ?
C10 C11 C12 119.0(3) . . ?
C12 C11 H11 120.5 . . ?
C11 C12 Br3 118.3(2) . . ?
C11 C12 C13 120.3(3) . . ?
C13 C12 Br3 121.3(2) . . ?
C12 C13 Br4 121.5(2) . . ?
C14 C13 Br4 117.9(2) . . ?
C14 C13 C12 120.6(2) . . ?
C13 C14 H14 120.4 . . ?
C13 C14 C15 119.1(3) . . ?
C15 C14 H14 120.4 . . ?
C10 C15 C14 120.2(3) . . ?
C10 C15 C16 112.7(2) . . ?
C14 C15 C16 127.0(2) . . ?
C15 C16 C1 103.1(2) . . ?
C15 C16 C17 113.0(2) . . ?
C15 C16 C26 110.0(2) . . ?
C17 C16 C1 103.36(19) . . ?
C17 C16 C26 112.6(2) . . ?
C26 C16 C1 114.3(2) . . ?
C18 C17 C16 128.2(2) . . ?
C22 C17 C16 111.9(2) . . ?
C22 C17 C18 119.8(2) . . ?
C17 C18 H18 120.4 . . ?
C17 C18 C19 119.3(2) . . ?
C19 C18 H18 120.4 . . ?
C18 C19 Br5 119.69(19) . . ?
C18 C19 C20 120.1(2) . . ?
C20 C19 Br5 120.16(19) . . ?
C19 C20 Br6 121.58(19) . . ?
C21 C20 Br6 117.9(2) . . ?
C21 C20 C19 120.6(2) . . ?
C20 C21 H21 120.4 . . ?
C20 C21 C22 119.2(2) . . ?
C22 C21 H21 120.4 . . ?
C17 C22 C2 112.8(2) . . ?
C21 C22 C2 126.3(2) . . ?
C21 C22 C17 120.9(2) . . ?
C9 C23 H23A 108.7 . . ?
C9 C23 H23B 108.7 . . ?
H23A C23 H23B 107.6 . . ?
C24 C23 C9 114.4(2) . . ?
C24 C23 H23A 108.7 . . ?
C24 C23 H23B 108.7 . . ?
C23 C24 H24A 109.0 . . ?
C23 C24 H24B 109.0 . . ?
H24A C24 H24B 107.8 . . ?
C25 C24 C23 112.9(2) . . ?
C25 C24 H24A 109.0 . . ?
C25 C24 H24B 109.0 . . ?
C24 C25 H25A 109.5 . . ?
C24 C25 H25B 109.5 . . ?
C24 C25 H25C 109.5 . . ?
H25A C25 H25B 109.5 . . ?
H25A C25 H25C 109.5 . . ?
H25B C25 H25C 109.5 . . ?
C16 C26 H26A 108.2 . . ?
C16 C26 H26B 108.2 . . ?
H26A C26 H26B 107.4 . . ?
C27 C26 C16 116.3(2) . . ?
C27 C26 H26A 108.2 . . ?
C27 C26 H26B 108.2 . . ?
C26 C27 H27A 109.3 . . ?
C26 C27 H27B 109.3 . . ?
H27A C27 H27B 107.9 . . ?
C28 C27 C26 111.7(2) . . ?
C28 C27 H27A 109.3 . . ?
C28 C27 H27B 109.3 . . ?
C27 C28 H28A 109.5 . . ?
C27 C28 H28B 109.5 . . ?
C27 C28 H28C 109.5 . . ?
H28A C28 H28B 109.5 . . ?
H28A C28 H28C 109.5 . . ?
H28B C28 H28C 109.5 . . ?
C2 C29 H29A 108.4 . . ?
C2 C29 H29B 108.4 . . ?
H29A C29 H29B 107.5 . . ?
C30 C29 C2 115.5(2) . . ?
C30 C29 H29A 108.4 . . ?
C30 C29 H29B 108.4 . . ?
C29 C30 H30A 109.2 . . ?
C29 C30 H30B 109.2 . . ?
C29 C30 C31 112.0(2) . . ?
H30A C30 H30B 107.9 . . ?
C31 C30 H30A 109.2 . . ?
C31 C30 H30B 109.2 . . ?
C30 C31 H31A 109.5 . . ?
C30 C31 H31B 109.5 . . ?
C30 C31 H31C 109.5 . . ?
H31A C31 H31B 109.5 . . ?
H31A C31 H31C 109.5 . . ?
H31B C31 H31C 109.5 . . ?
C33 C32 H32 110.5 . . ?
C33 C32 C47 108.35(19) . . ?
C40 C32 H32 110.5 . . ?
C40 C32 C33 108.5(2) . . ?
C40 C32 C47 108.5(2) . . ?
C47 C32 H32 110.5 . . ?
C34 C33 C32 103.5(2) . . ?
C34 C33 C54 112.0(2) . . ?
C53 C33 C32 103.51(19) . . ?
C53 C33 C34 113.1(2) . . ?
C53 C33 C54 110.3(2) . . ?
C54 C33 C32 114.1(2) . . ?
C35 C34 C33 127.8(2) . . ?
C35 C34 C39 119.9(3) . . ?
C39 C34 C33 112.3(2) . . ?
C34 C35 H35 120.2 . . ?
C36 C35 C34 119.6(3) . . ?
C36 C35 H35 120.2 . . ?
C35 C36 Br7 118.3(2) . . ?
C35 C36 C37 120.3(2) . . ?
C37 C36 Br7 121.4(2) . . ?
C36 C37 Br8 121.4(2) . . ?
C38 C37 Br8 118.3(2) . . ?
C38 C37 C36 120.4(3) . . ?
C37 C38 H38 120.5 . . ?
C39 C38 C37 119.0(3) . . ?
C39 C38 H38 120.5 . . ?
C34 C39 C40 112.0(2) . . ?
C38 C39 C34 120.7(2) . . ?
C38 C39 C40 127.2(2) . . ?
C39 C40 C32 103.6(2) . . ?
C39 C40 C41 112.0(2) . . ?
C39 C40 C57 111.9(2) . . ?
C41 C40 C32 103.4(2) . . ?
C41 C40 C57 110.8(2) . . ?
C57 C40 C32 114.7(2) . . ?
C42 C41 C40 127.1(2) . . ?
C46 C41 C40 112.3(2) . . ?
C46 C41 C42 120.6(2) . . ?
C41 C42 H42 120.4 . . ?
C41 C42 C43 119.1(3) . . ?
C43 C42 H42 120.4 . . ?
C42 C43 Br9 117.8(2) . . ?
C44 C43 Br9 122.4(2) . . ?
C44 C43 C42 119.7(3) . . ?
C43 C44 Br10 121.6(2) . . ?
C45 C44 Br10 117.5(2) . . ?
C45 C44 C43 120.9(2) . . ?
C44 C45 H45 120.4 . . ?
C44 C45 C46 119.2(3) . . ?
C46 C45 H45 120.4 . . ?
C41 C46 C45 120.5(3) . . ?
C41 C46 C47 112.5(2) . . ?
C45 C46 C47 127.0(2) . . ?
C46 C47 C32 103.3(2) . . ?
C46 C47 C48 111.9(2) . . ?
C46 C47 C60 111.4(2) . . ?
C48 C47 C32 103.41(19) . . ?
C48 C47 C60 112.2(2) . . ?
C60 C47 C32 114.2(2) . . ?
C49 C48 C47 126.7(2) . . ?
C49 C48 C53 121.2(2) . . ?
C53 C48 C47 112.0(2) . . ?
C48 C49 H49 120.6 . . ?
C48 C49 C50 118.8(2) . . ?
C50 C49 H49 120.6 . . ?
C49 C50 Br11 118.4(2) . . ?
C49 C50 C51 120.4(2) . . ?
C51 C50 Br11 121.2(2) . . ?
C50 C51 Br12 121.7(2) . . ?
C52 C51 Br12 117.8(2) . . ?
C52 C51 C50 120.5(2) . . ?
C51 C52 H52 120.5 . . ?
C53 C52 C51 119.0(2) . . ?
C53 C52 H52 120.5 . . ?
C48 C53 C33 112.7(2) . . ?
C48 C53 C52 120.1(2) . . ?
C52 C53 C33 127.1(2) . . ?
C33 C54 H54A 108.5 . . ?
C33 C54 H54B 108.5 . . ?
H54A C54 H54B 107.5 . . ?
C55 C54 C33 115.3(2) . . ?
C55 C54 H54A 108.5 . . ?
C55 C54 H54B 108.5 . . ?
C54 C55 H55A 109.0 . . ?
C54 C55 H55B 109.0 . . ?
C54 C55 C56 113.0(3) . . ?
H55A C55 H55B 107.8 . . ?
C56 C55 H55A 109.0 . . ?
C56 C55 H55B 109.0 . . ?
C55 C56 H56A 109.5 . . ?
C55 C56 H56B 109.5 . . ?
C55 C56 H56C 109.5 . . ?
H56A C56 H56B 109.5 . . ?
H56A C56 H56C 109.5 . . ?
H56B C56 H56C 109.5 . . ?
C40 C57 H57A 108.8 . . ?
C40 C57 H57B 108.8 . . ?
H57A C57 H57B 107.7 . . ?
C58 C57 C40 114.0(2) . . ?
C58 C57 H57A 108.8 . . ?
C58 C57 H57B 108.8 . . ?
C57 C58 H58A 108.9 . . ?
C57 C58 H58B 108.9 . . ?
C57 C58 C59 113.2(2) . . ?
H58A C58 H58B 107.8 . . ?
C59 C58 H58A 108.9 . . ?
C59 C58 H58B 108.9 . . ?
C58 C59 H59A 109.5 . . ?
C58 C59 H59B 109.5 . . ?
C58 C59 H59C 109.5 . . ?
H59A C59 H59B 109.5 . . ?
H59A C59 H59C 109.5 . . ?
H59B C59 H59C 109.5 . . ?
C47 C60 H60A 108.5 . . ?
C47 C60 H60B 108.5 . . ?
H60A C60 H60B 107.5 . . ?
C61 C60 C47 115.1(2) . . ?
C61 C60 H60A 108.5 . . ?
C61 C60 H60B 108.5 . . ?
C60 C61 H61A 109.2 . . ?
C60 C61 H61B 109.2 . . ?
H61A C61 H61B 107.9 . . ?
C62 C61 C60 111.9(3) . . ?
C62 C61 H61A 109.2 . . ?
C62 C61 H61B 109.2 . . ?
C61 C62 H62A 109.5 . . ?
C61 C62 H62B 109.5 . . ?
C61 C62 H62C 109.5 . . ?
H62A C62 H62B 109.5 . . ?
H62A C62 H62C 109.5 . . ?
H62B C62 H62C 109.5 . . ?
C64 C63 H63 119.1 . . ?
C64 C63 C68 121.7(4) . . ?
C68 C63 H63 119.1 . . ?
C63 C64 H64 120.3 . . ?
C63 C64 C65 119.4(4) . . ?
C65 C64 H64 120.3 . . ?
C64 C65 H65 119.9 . . ?
C66 C65 C64 120.2(4) . . ?
C66 C65 H65 119.9 . . ?
C65 C66 H66 119.9 . . ?
C65 C66 C67 120.2(4) . . ?
C67 C66 H66 119.9 . . ?
C66 C67 H67 119.8 . . ?
C66 C67 C68 120.4(4) . . ?
C68 C67 H67 119.8 . . ?
C63 C68 C67 118.1(4) . . ?
C63 C68 C69 121.0(4) . . ?
C67 C68 C69 121.0(4) . . ?
C68 C69 H69A 109.5 . . ?
C68 C69 H69B 109.5 . . ?
C68 C69 H69C 109.5 . . ?
H69A C69 H69B 109.5 . . ?
H69A C69 H69C 109.5 . . ?
H69B C69 H69C 109.5 . . ?
C71 C70 H70 123.9 . . ?
C71 C70 C75 112.1(9) . . ?
C75 C70 H70 123.9 . . ?
C70 C71 H71 115.6 . . ?
C70 C71 C72 128.9(11) . . ?
C72 C71 H71 115.6 . . ?
C71 C72 H72 119.8 . . ?
C71 C72 C73 120.4(11) . . ?
C73 C72 H72 119.8 . . ?
C72 C73 H73 125.1 . . ?
C74 C73 C72 109.8(10) . . ?
C74 C73 H73 125.1 . . ?
C73 C74 H74 114.8 . . ?
C73 C74 C75 130.3(10) . . ?
C75 C74 H74 114.8 . . ?
C70 C75 C76 117.1(9) . . ?
C74 C75 C70 118.4(9) . . ?
C74 C75 C76 124.3(9) . . ?
C75 C76 H76A 109.5 . . ?
C75 C76 H76B 109.5 . . ?
C75 C76 H76C 109.5 . . ?
H76A C76 H76B 109.5 . . ?
H76A C76 H76C 109.5 . . ?
H76B C76 H76C 109.5 . . ?

loop_
_geom_bond_atom_site_label_1
_geom_bond_atom_site_label_2
_geom_bond_distance
_geom_bond_site_symmetry_2
_geom_bond_publ_flag
Br1 C5 1.890(3) . ?
Br2 C6 1.895(3) . ?
Br3 C12 1.895(3) . ?
Br4 C13 1.892(3) . ?
Br5 C19 1.891(2) . ?
Br6 C20 1.897(3) . ?
C1 H1 1.0000 . ?
C1 C2 1.568(3) . ?
C1 C9 1.567(4) . ?
C1 C16 1.569(3) . ?
C2 C3 1.522(4) . ?
C2 C22 1.515(3) . ?
C2 C29 1.541(4) . ?
C3 C4 1.395(3) . ?
C3 C8 1.393(4) . ?
C4 H4 0.9500 . ?
C4 C5 1.391(4) . ?
C5 C6 1.390(4) . ?
C6 C7 1.395(4) . ?
C7 H7 0.9500 . ?
C7 C8 1.385(4) . ?
C8 C9 1.518(3) . ?
C9 C10 1.516(3) . ?
C9 C23 1.540(3) . ?
C10 C11 1.389(4) . ?
C10 C15 1.389(4) . ?
C11 H11 0.9500 . ?
C11 C12 1.390(4) . ?
C12 C13 1.392(4) . ?
C13 C14 1.388(4) . ?
C14 H14 0.9500 . ?
C14 C15 1.392(3) . ?
C15 C16 1.519(4) . ?
C16 C17 1.526(3) . ?
C16 C26 1.542(4) . ?
C17 C18 1.391(3) . ?
C17 C22 1.390(3) . ?
C18 H18 0.9500 . ?
C18 C19 1.395(4) . ?
C19 C20 1.396(4) . ?
C20 C21 1.378(4) . ?
C21 H21 0.9500 . ?
C21 C22 1.390(3) . ?
C23 H23A 0.9900 . ?
C23 H23B 0.9900 . ?
C23 C24 1.527(4) . ?
C24 H24A 0.9900 . ?
C24 H24B 0.9900 . ?
C24 C25 1.526(4) . ?
C25 H25A 0.9800 . ?
C25 H25B 0.9800 . ?
C25 H25C 0.9800 . ?
C26 H26A 0.9900 . ?
C26 H26B 0.9900 . ?
C26 C27 1.524(4) . ?
C27 H27A 0.9900 . ?
C27 H27B 0.9900 . ?
C27 C28 1.519(4) . ?
C28 H28A 0.9800 . ?
C28 H28B 0.9800 . ?
C28 H28C 0.9800 . ?
C29 H29A 0.9900 . ?
C29 H29B 0.9900 . ?
C29 C30 1.524(4) . ?
C30 H30A 0.9900 . ?
C30 H30B 0.9900 . ?
C30 C31 1.526(4) . ?
C31 H31A 0.9800 . ?
C31 H31B 0.9800 . ?
C31 H31C 0.9800 . ?
Br7 C36 1.887(3) . ?
Br8 C37 1.893(3) . ?
Br9 C43 1.887(3) . ?
Br10 C44 1.899(3) . ?
Br11 C50 1.898(3) . ?
Br12 C51 1.882(3) . ?
C32 H32 1.0000 . ?
C32 C33 1.566(3) . ?
C32 C40 1.565(4) . ?
C32 C47 1.569(3) . ?
C33 C34 1.517(4) . ?
C33 C53 1.515(4) . ?
C33 C54 1.546(4) . ?
C34 C35 1.392(4) . ?
C34 C39 1.393(4) . ?
C35 H35 0.9500 . ?
C35 C36 1.383(4) . ?
C36 C37 1.397(4) . ?
C37 C38 1.390(4) . ?
C38 H38 0.9500 . ?
C38 C39 1.389(4) . ?
C39 C40 1.518(3) . ?
C40 C41 1.522(4) . ?
C40 C57 1.547(3) . ?
C41 C42 1.387(4) . ?
C41 C46 1.385(4) . ?
C42 H42 0.9500 . ?
C42 C43 1.405(4) . ?
C43 C44 1.387(4) . ?
C44 C45 1.387(4) . ?
C45 H45 0.9500 . ?
C45 C46 1.389(4) . ?
C46 C47 1.519(4) . ?
C47 C48 1.524(3) . ?
C47 C60 1.537(4) . ?
C48 C49 1.384(4) . ?
C48 C53 1.385(3) . ?
C49 H49 0.9500 . ?
C49 C50 1.388(4) . ?
C50 C51 1.392(4) . ?
C51 C52 1.392(4) . ?
C52 H52 0.9500 . ?
C52 C53 1.389(3) . ?
C54 H54A 0.9900 . ?
C54 H54B 0.9900 . ?
C54 C55 1.526(4) . ?
C55 H55A 0.9900 . ?
C55 H55B 0.9900 . ?
C55 C56 1.526(4) . ?
C56 H56A 0.9800 . ?
C56 H56B 0.9800 . ?
C56 H56C 0.9800 . ?
C57 H57A 0.9900 . ?
C57 H57B 0.9900 . ?
C57 C58 1.521(4) . ?
C58 H58A 0.9900 . ?
C58 H58B 0.9900 . ?
C58 C59 1.529(4) . ?
C59 H59A 0.9800 . ?
C59 H59B 0.9800 . ?
C59 H59C 0.9800 . ?
C60 H60A 0.9900 . ?
C60 H60B 0.9900 . ?
C60 C61 1.516(4) . ?
C61 H61A 0.9900 . ?
C61 H61B 0.9900 . ?
C61 C62 1.510(4) . ?
C62 H62A 0.9800 . ?
C62 H62B 0.9800 . ?
C62 H62C 0.9800 . ?
C63 H63 0.9500 . ?
C63 C64 1.361(6) . ?
C63 C68 1.394(6) . ?
C64 H64 0.9500 . ?
C64 C65 1.391(6) . ?
C65 H65 0.9500 . ?
C65 C66 1.377(6) . ?
C66 H66 0.9500 . ?
C66 C67 1.379(5) . ?
C67 H67 0.9500 . ?
C67 C68 1.397(6) . ?
C68 C69 1.454(6) . ?
C69 H69A 0.9800 . ?
C69 H69B 0.9800 . ?
C69 H69C 0.9800 . ?
C70 H70 0.9500 . ?
C70 C71 1.386(11) . ?
C70 C75 1.438(10) . ?
C71 H71 0.9500 . ?
C71 C72 1.395(12) . ?
C72 H72 0.9500 . ?
C72 C73 1.468(12) . ?
C73 H73 0.9500 . ?
C73 C74 1.377(11) . ?
C74 H74 0.9500 . ?
C74 C75 1.430(10) . ?
C75 C76 1.507(16) . ?
C76 H76A 0.9800 . ?
C76 H76B 0.9800 . ?
C76 H76C 0.9800 . ?

loop_
_geom_torsion_atom_site_label_1
_geom_torsion_atom_site_label_2
_geom_torsion_atom_site_label_3
_geom_torsion_atom_site_label_4
_geom_torsion
_geom_torsion_site_symmetry_1
_geom_torsion_site_symmetry_2
_geom_torsion_site_symmetry_3
_geom_torsion_site_symmetry_4
_geom_torsion_publ_flag
Br1 C5 C6 Br2 3.8(3) . . . . ?
Br1 C5 C6 C7 -176.9(2) . . . . ?
Br2 C6 C7 C8 178.75(19) . . . . ?
Br3 C12 C13 Br4 1.4(3) . . . . ?
Br3 C12 C13 C14 -178.9(2) . . . . ?
Br4 C13 C14 C15 179.86(19) . . . . ?
Br5 C19 C20 Br6 -1.7(4) . . . . ?
Br5 C19 C20 C21 179.8(2) . . . . ?
Br6 C20 C21 C22 -177.0(2) . . . . ?
C1 C2 C3 C4 175.4(2) . . . . ?
C1 C2 C3 C8 -1.9(3) . . . . ?
C1 C2 C22 C17 -1.0(3) . . . . ?
C1 C2 C22 C21 -179.8(3) . . . . ?
C1 C2 C29 C30 58.3(3) . . . . ?
C1 C9 C10 C11 -178.6(3) . . . . ?
C1 C9 C10 C15 -0.3(3) . . . . ?
C1 C9 C23 C24 60.5(3) . . . . ?
C1 C16 C17 C18 178.8(3) . . . . ?
C1 C16 C17 C22 -1.2(3) . . . . ?
C1 C16 C26 C27 65.0(3) . . . . ?
C2 C1 C9 C8 -2.1(2) . . . . ?
C2 C1 C9 C10 -118.1(2) . . . . ?
C2 C1 C9 C23 120.1(2) . . . . ?
C2 C1 C16 C15 118.5(2) . . . . ?
C2 C1 C16 C17 0.6(3) . . . . ?
C2 C1 C16 C26 -122.1(2) . . . . ?
C2 C3 C4 C5 -177.4(2) . . . . ?
C2 C3 C8 C7 179.3(2) . . . . ?
C2 C3 C8 C9 0.6(3) . . . . ?
C2 C29 C30 C31 172.0(2) . . . . ?
C3 C2 C22 C17 109.3(3) . . . . ?
C3 C2 C22 C21 -69.5(3) . . . . ?
C3 C2 C29 C30 -60.4(3) . . . . ?
C3 C4 C5 Br1 177.38(19) . . . . ?
C3 C4 C5 C6 -1.6(4) . . . . ?
C3 C8 C9 C1 0.9(3) . . . . ?
C3 C8 C9 C10 111.6(2) . . . . ?
C3 C8 C9 C23 -123.5(2) . . . . ?
C4 C3 C8 C7 1.8(4) . . . . ?
C4 C3 C8 C9 -176.9(2) . . . . ?
C4 C5 C6 Br2 -177.2(2) . . . . ?
C4 C5 C6 C7 2.1(4) . . . . ?
C5 C6 C7 C8 -0.6(4) . . . . ?
C6 C7 C8 C3 -1.4(4) . . . . ?
C6 C7 C8 C9 177.1(2) . . . . ?
C7 C8 C9 C1 -177.7(2) . . . . ?
C7 C8 C9 C10 -67.0(3) . . . . ?
C7 C8 C9 C23 57.9(3) . . . . ?
C8 C3 C4 C5 -0.3(4) . . . . ?
C8 C9 C10 C11 70.6(3) . . . . ?
C8 C9 C10 C15 -111.1(3) . . . . ?
C8 C9 C23 C24 178.3(2) . . . . ?
C9 C1 C2 C3 2.4(2) . . . . ?
C9 C1 C2 C22 117.8(2) . . . . ?
C9 C1 C2 C29 -121.0(2) . . . . ?
C9 C1 C16 C15 1.1(2) . . . . ?
C9 C1 C16 C17 -116.9(2) . . . . ?
C9 C1 C16 C26 120.4(2) . . . . ?
C9 C10 C11 C12 177.4(2) . . . . ?
C9 C10 C15 C14 -176.4(2) . . . . ?
C9 C10 C15 C16 1.1(3) . . . . ?
C9 C23 C24 C25 167.4(3) . . . . ?
C10 C9 C23 C24 -57.0(3) . . . . ?
C10 C11 C12 Br3 179.2(2) . . . . ?
C10 C11 C12 C13 -0.8(4) . . . . ?
C10 C15 C16 C1 -1.3(3) . . . . ?
C10 C15 C16 C17 109.6(2) . . . . ?
C10 C15 C16 C26 -123.6(2) . . . . ?
C11 C10 C15 C14 2.0(4) . . . . ?
C11 C10 C15 C16 179.5(2) . . . . ?
C11 C12 C13 Br4 -178.6(2) . . . . ?
C11 C12 C13 C14 1.1(4) . . . . ?
C12 C13 C14 C15 0.1(4) . . . . ?
C13 C14 C15 C10 -1.7(4) . . . . ?
C13 C14 C15 C16 -178.7(2) . . . . ?
C14 C15 C16 C1 176.0(2) . . . . ?
C14 C15 C16 C17 -73.2(3) . . . . ?
C14 C15 C16 C26 53.7(3) . . . . ?
C15 C10 C11 C12 -0.8(4) . . . . ?
C15 C16 C17 C18 68.1(4) . . . . ?
C15 C16 C17 C22 -111.9(3) . . . . ?
C15 C16 C26 C27 -179.6(2) . . . . ?
C16 C1 C2 C3 -115.2(2) . . . . ?
C16 C1 C2 C22 0.2(3) . . . . ?
C16 C1 C2 C29 121.4(2) . . . . ?
C16 C1 C9 C8 115.6(2) . . . . ?
C16 C1 C9 C10 -0.5(2) . . . . ?
C16 C1 C9 C23 -122.3(2) . . . . ?
C16 C17 C18 C19 -179.2(3) . . . . ?
C16 C17 C22 C2 1.4(3) . . . . ?
C16 C17 C22 C21 -179.7(3) . . . . ?
C16 C26 C27 C28 -171.0(2) . . . . ?
C17 C16 C26 C27 -52.6(3) . . . . ?
C17 C18 C19 Br5 179.0(2) . . . . ?
C17 C18 C19 C20 -0.8(4) . . . . ?
C18 C17 C22 C2 -178.6(3) . . . . ?
C18 C17 C22 C21 0.3(4) . . . . ?
C18 C19 C20 Br6 178.1(2) . . . . ?
C18 C19 C20 C21 -0.4(5) . . . . ?
C19 C20 C21 C22 1.6(4) . . . . ?
C20 C21 C22 C2 177.2(3) . . . . ?
C20 C21 C22 C17 -1.5(4) . . . . ?
C22 C2 C3 C4 65.2(3) . . . . ?
C22 C2 C3 C8 -112.1(2) . . . . ?
C22 C2 C29 C30 175.4(2) . . . . ?
C22 C17 C18 C19 0.9(4) . . . . ?
C23 C9 C10 C11 -54.3(4) . . . . ?
C23 C9 C10 C15 123.9(2) . . . . ?
C26 C16 C17 C18 -57.3(4) . . . . ?
C26 C16 C17 C22 122.6(3) . . . . ?
C29 C2 C3 C4 -59.0(3) . . . . ?
C29 C2 C3 C8 123.7(2) . . . . ?
C29 C2 C22 C17 -125.5(3) . . . . ?
C29 C2 C22 C21 55.7(4) . . . . ?
Br7 C36 C37 Br8 3.8(3) . . . . ?
Br7 C36 C37 C38 -176.8(2) . . . . ?
Br8 C37 C38 C39 178.5(2) . . . . ?
Br9 C43 C44 Br10 1.3(3) . . . . ?
Br9 C43 C44 C45 -178.9(2) . . . . ?
Br10 C44 C45 C46 179.31(19) . . . . ?
Br11 C50 C51 Br12 -4.1(4) . . . . ?
Br11 C50 C51 C52 177.8(2) . . . . ?
Br12 C51 C52 C53 -176.8(2) . . . . ?
C32 C33 C34 C35 178.7(3) . . . . ?
C32 C33 C34 C39 -1.8(3) . . . . ?
C32 C33 C53 C48 0.3(3) . . . . ?
C32 C33 C53 C52 178.7(3) . . . . ?
C32 C33 C54 C55 60.5(3) . . . . ?
C32 C40 C41 C42 178.9(2) . . . . ?
C32 C40 C41 C46 -3.8(3) . . . . ?
C32 C40 C57 C58 57.5(3) . . . . ?
C32 C47 C48 C49 -177.6(3) . . . . ?
C32 C47 C48 C53 0.7(3) . . . . ?
C32 C47 C60 C61 66.0(3) . . . . ?
C33 C32 C40 C39 2.4(3) . . . . ?
C33 C32 C40 C41 -114.6(2) . . . . ?
C33 C32 C40 C57 124.7(2) . . . . ?
C33 C32 C47 C46 116.3(2) . . . . ?
C33 C32 C47 C48 -0.4(3) . . . . ?
C33 C32 C47 C60 -122.6(2) . . . . ?
C33 C34 C35 C36 178.5(3) . . . . ?
C33 C34 C39 C38 -176.8(2) . . . . ?
C33 C34 C39 C40 3.6(3) . . . . ?
C33 C54 C55 C56 174.3(3) . . . . ?
C34 C33 C53 C48 111.7(3) . . . . ?
C34 C33 C53 C52 -70.0(4) . . . . ?
C34 C33 C54 C55 -56.6(3) . . . . ?
C34 C35 C36 Br7 177.8(2) . . . . ?
C34 C35 C36 C37 -1.7(4) . . . . ?
C34 C39 C40 C32 -3.7(3) . . . . ?
C34 C39 C40 C41 107.1(3) . . . . ?
C34 C39 C40 C57 -127.8(2) . . . . ?
C35 C34 C39 C38 2.8(4) . . . . ?
C35 C34 C39 C40 -176.9(2) . . . . ?
C35 C36 C37 Br8 -176.7(2) . . . . ?
C35 C36 C37 C38 2.7(4) . . . . ?
C36 C37 C38 C39 -1.0(4) . . . . ?
C37 C38 C39 C34 -1.8(4) . . . . ?
C37 C38 C39 C40 177.8(3) . . . . ?
C38 C39 C40 C32 176.7(3) . . . . ?
C38 C39 C40 C41 -72.5(3) . . . . ?
C38 C39 C40 C57 52.6(4) . . . . ?
C39 C34 C35 C36 -1.0(4) . . . . ?
C39 C40 C41 C42 68.0(3) . . . . ?
C39 C40 C41 C46 -114.7(2) . . . . ?
C39 C40 C57 C58 175.1(2) . . . . ?
C40 C32 C33 C34 -0.6(3) . . . . ?
C40 C32 C33 C53 117.7(2) . . . . ?
C40 C32 C33 C54 -122.5(2) . . . . ?
C40 C32 C47 C46 -1.2(2) . . . . ?
C40 C32 C47 C48 -118.0(2) . . . . ?
C40 C32 C47 C60 119.9(2) . . . . ?
C40 C41 C42 C43 176.5(2) . . . . ?
C40 C41 C46 C45 -175.4(2) . . . . ?
C40 C41 C46 C47 3.3(3) . . . . ?
C40 C57 C58 C59 170.7(3) . . . . ?
C41 C40 C57 C58 -59.1(3) . . . . ?
C41 C42 C43 Br9 179.4(2) . . . . ?
C41 C42 C43 C44 -1.3(4) . . . . ?
C41 C46 C47 C32 -1.2(3) . . . . ?
C41 C46 C47 C48 109.4(2) . . . . ?
C41 C46 C47 C60 -124.2(2) . . . . ?
C42 C41 C46 C45 2.1(4) . . . . ?
C42 C41 C46 C47 -179.2(2) . . . . ?
C42 C43 C44 Br10 -177.9(2) . . . . ?
C42 C43 C44 C45 1.9(4) . . . . ?
C43 C44 C45 C46 -0.5(4) . . . . ?
C44 C45 C46 C41 -1.5(4) . . . . ?
C44 C45 C46 C47 179.9(2) . . . . ?
C45 C46 C47 C32 177.4(2) . . . . ?
C45 C46 C47 C48 -72.0(3) . . . . ?
C45 C46 C47 C60 54.4(3) . . . . ?
C46 C41 C42 C43 -0.6(4) . . . . ?
C46 C47 C48 C49 71.9(3) . . . . ?
C46 C47 C48 C53 -109.8(3) . . . . ?
C46 C47 C60 C61 -177.5(2) . . . . ?
C47 C32 C33 C34 -118.2(2) . . . . ?
C47 C32 C33 C53 0.1(3) . . . . ?
C47 C32 C33 C54 119.9(2) . . . . ?
C47 C32 C40 C39 119.9(2) . . . . ?
C47 C32 C40 C41 2.9(2) . . . . ?
C47 C32 C40 C57 -117.8(2) . . . . ?
C47 C48 C49 C50 179.1(3) . . . . ?
C47 C48 C53 C33 -0.7(3) . . . . ?
C47 C48 C53 C52 -179.2(3) . . . . ?
C47 C60 C61 C62 -174.3(2) . . . . ?
C48 C47 C60 C61 -51.2(3) . . . . ?
C48 C49 C50 Br11 -179.0(2) . . . . ?
C48 C49 C50 C51 0.0(4) . . . . ?
C49 C48 C53 C33 177.7(3) . . . . ?
C49 C48 C53 C52 -0.8(4) . . . . ?
C49 C50 C51 Br12 176.9(2) . . . . ?
C49 C50 C51 C52 -1.1(5) . . . . ?
C50 C51 C52 C53 1.3(5) . . . . ?
C51 C52 C53 C33 -178.6(3) . . . . ?
C51 C52 C53 C48 -0.4(4) . . . . ?
C53 C33 C34 C35 67.4(3) . . . . ?
C53 C33 C34 C39 -113.1(2) . . . . ?
C53 C33 C54 C55 176.5(2) . . . . ?
C53 C48 C49 C50 0.9(4) . . . . ?
C54 C33 C34 C35 -58.0(3) . . . . ?
C54 C33 C34 C39 121.6(2) . . . . ?
C54 C33 C53 C48 -122.1(3) . . . . ?
C54 C33 C53 C52 56.3(4) . . . . ?
C57 C40 C41 C42 -57.8(3) . . . . ?
C57 C40 C41 C46 119.5(2) . . . . ?
C60 C47 C48 C49 -54.1(4) . . . . ?
C60 C47 C48 C53 124.2(2) . . . . ?
C63 C64 C65 C66 -0.4(6) . . . . ?
C64 C63 C68 C67 1.6(6) . . . . ?
C64 C63 C68 C69 -177.3(4) . . . . ?
C64 C65 C66 C67 1.7(5) . . . . ?
C65 C66 C67 C68 -1.3(5) . . . . ?
C66 C67 C68 C63 -0.4(5) . . . . ?
C66 C67 C68 C69 178.6(3) . . . . ?
C68 C63 C64 C65 -1.3(6) . . . . ?
C70 C71 C72 C73 0.3(16) . . . . ?
C71 C70 C75 C74 -1.0(13) . . . . ?
C71 C70 C75 C76 -177.2(8) . . . . ?
C71 C72 C73 C74 -1.9(19) . . . . ?
C72 C73 C74 C75 2(2) . . . . ?
C73 C74 C75 C70 -0.8(17) . . . . ?
C73 C74 C75 C76 175.1(13) . . . . ?
C75 C70 C71 C72 1.2(11) . . . . ?

loop_
_exptl_oxdiff_crystal_face_indexfrac_h
_exptl_oxdiff_crystal_face_indexfrac_k
_exptl_oxdiff_crystal_face_indexfrac_l
_exptl_oxdiff_crystal_face_x
_exptl_oxdiff_crystal_face_y
_exptl_oxdiff_crystal_face_z
-0.0018 0.0032 0.9998 0.0059 -0.0003 0.0381
-0.0042 0.9980 -0.0027 0.0348 0.0005 -0.0054
0.0042 -0.9980 0.0027 -0.0348 -0.0005 0.0054
23.3829 6.3214 -20.9777 0.1620 -0.8655 -0.4739
-23.3829 -6.3214 20.9777 -0.1620 0.8655 0.4739
-0.0006 0.9917 -2.0021 0.0231 0.0012 -0.0817
0.0006 -0.9917 2.0021 -0.0231 -0.0012 0.0817
0.0018 -0.0032 -0.9998 -0.0059 0.0003 -0.0381
